data_7002829
loop_
_publ_author_name
'Jin, Jun-Cheng'
'Wang, Yao-Yu'
'Zhang, Wei-Hong'
'Lermontov, Anatoly S.'
'Lermontova, Elmira Kh.'
'Shi, Qi-Zhen'

_publ_section_title
;
 New types of di-, tetra-, hexa- and octanuclear Ag(i) complexes
 containing 1,3-adamantanedicarboxylic acid
;
_journal_issue 46
_journal_name_full 'Dalton Transactions'
_journal_page_first 10181
_journal_page_last 10191
_journal_paper_doi 10.1039/b909309e
_journal_year 2009
_chemical_formula_moiety 'C72 H90 Ag12 O27, 5.18(H2 O)'
_chemical_formula_sum 'C72 H100.36 Ag12 O32.18'
_chemical_formula_weight 2775.20
_chemical_name_systematic
;
?
;
_space_group_IT_number 13
_symmetry_cell_setting monoclinic
_symmetry_space_group_name_Hall '-P 2yc'
_symmetry_space_group_name_H-M 'P 1 2/c 1'
_atom_sites_solution_hydrogens geom
_atom_sites_solution_primary direct
_atom_sites_solution_secondary difmap
_audit_creation_method SHELXL-97
_cell_angle_alpha 90.00
_cell_angle_beta 110.220(4)
_cell_angle_gamma 90.00
_cell_formula_units_Z 2
_cell_length_a 18.480(4)
_cell_length_b 13.463(3)
_cell_length_c 18.374(4)
_cell_measurement_reflns_used 2004
_cell_measurement_temperature 293(2)
_cell_measurement_theta_max 20.899
_cell_measurement_theta_min 2.245
_cell_volume 4289.7(16)
_computing_cell_refinement APEX2
_computing_data_collection 'APEX2 (Bruker, 2005)'
_computing_data_reduction APEX2
_computing_molecular_graphics APEX2
_computing_publication_material APEX2
_computing_structure_refinement 'SHELXL-97 (Sheldrick, 1997)'
_computing_structure_solution 'SHELXS-97 (Sheldrick, 1990)'
_diffrn_ambient_temperature 293(2)
_diffrn_measured_fraction_theta_full 0.994
_diffrn_measured_fraction_theta_max 0.994
_diffrn_measurement_device_type 'Bruker APEX SMART II'
_diffrn_measurement_method \w
_diffrn_radiation_monochromator graphite
_diffrn_radiation_source 'fine-focus sealed tube'
_diffrn_radiation_type MoK\a
_diffrn_radiation_wavelength 0.71073
_diffrn_reflns_av_R_equivalents 0.0620
_diffrn_reflns_av_sigmaI/netI 0.0996
_diffrn_reflns_limit_h_max 23
_diffrn_reflns_limit_h_min -18
_diffrn_reflns_limit_k_max 16
_diffrn_reflns_limit_k_min -16
_diffrn_reflns_limit_l_max 22
_diffrn_reflns_limit_l_min -21
_diffrn_reflns_number 23561
_diffrn_reflns_theta_full 26.46
_diffrn_reflns_theta_max 26.46
_diffrn_reflns_theta_min 1.92
_diffrn_standards_decay_% 0
_diffrn_standards_interval_time 0
_diffrn_standards_number 0
_exptl_absorpt_coefficient_mu 2.753
_exptl_absorpt_correction_T_max 0.6671
_exptl_absorpt_correction_T_min 0.5235
_exptl_absorpt_correction_type multi-scan
_exptl_absorpt_process_details SADABS
_exptl_crystal_colour colorless
_exptl_crystal_density_diffrn 2.149
_exptl_crystal_density_method 'not measured'
_exptl_crystal_description block
_exptl_crystal_F_000 2708
_exptl_crystal_size_max 0.27
_exptl_crystal_size_mid 0.22
_exptl_crystal_size_min 0.16
_refine_diff_density_max 1.136
_refine_diff_density_min -0.819
_refine_diff_density_rms 0.139
_refine_ls_extinction_method none
_refine_ls_goodness_of_fit_ref 0.853
_refine_ls_hydrogen_treatment constr
_refine_ls_matrix_type full
_refine_ls_number_parameters 559
_refine_ls_number_reflns 8817
_refine_ls_number_restraints 24
_refine_ls_restrained_S_all 0.856
_refine_ls_R_factor_all 0.1078
_refine_ls_R_factor_gt 0.0474
_refine_ls_shift/su_max 0.001
_refine_ls_shift/su_mean 0.000
_refine_ls_structure_factor_coef Fsqd
_refine_ls_weighting_details 'calc w=1/[\s^2^(Fo^2^)+(0.0706P)^2^+0.0000P] where P=(Fo^2^+2Fc^2^)/3'
_refine_ls_weighting_scheme calc
_refine_ls_wR_factor_gt 0.1202
_refine_ls_wR_factor_ref 0.1359
_reflns_number_gt 4114
_reflns_number_total 8817
_reflns_threshold_expression >2sigma(I)
_cod_data_source_file b909309e.txt
_cod_data_source_block xb2462
_cod_original_cell_volume 4289.6(14)
_cod_original_sg_symbol_H-M 'P 2/c'
_cod_database_code 7002829

loop_
_symmetry_equiv_pos_as_xyz
'x, y, z'
'-x, y, -z+1/2'
'-x, -y, -z'
'x, -y, z-1/2'

loop_
_atom_site_label
_atom_site_type_symbol
_atom_site_fract_x
_atom_site_fract_y
_atom_site_fract_z
_atom_site_U_iso_or_equiv
_atom_site_adp_type
_atom_site_occupancy
_atom_site_symmetry_multiplicity
_atom_site_calc_flag
_atom_site_refinement_flags
_atom_site_disorder_assembly
_atom_site_disorder_group
Ag1 Ag 0.24287(4) 0.52848(5) 0.63973(3) 0.0543(2) Uani 1 1 d . . .
Ag2 Ag 0.51037(4) 0.53292(6) 0.57608(4) 0.0587(2) Uani 1 1 d . . .
Ag3 Ag 0.29887(4) 0.61875(5) 0.81613(4) 0.0536(2) Uani 1 1 d . . .
Ag4 Ag -0.05159(3) 0.42651(5) 0.45956(4) 0.0594(2) Uani 1 1 d . . .
Ag5 Ag 0.40451(4) 0.54699(6) 0.70705(4) 0.0701(2) Uani 1 1 d . . .
Ag6 Ag 0.19586(4) 0.72934(6) 0.69425(5) 0.0779(3) Uani 1 1 d . . .
O1 O 0.5000 0.4021(10) 0.7500 0.147(5) Uani 1 2 d S . .
H1B H 0.4956 0.3669 0.7867 0.176 Uiso 1 1 d R . .
O2 O 0.4299(3) 0.4077(5) 0.5734(3) 0.0631(16) Uani 1 1 d . . .
O3 O 0.1320(3) 0.4547(4) 0.5309(3) 0.0481(13) Uani 1 1 d . . .
O5 O -0.1351(3) 0.2818(5) 0.4543(3) 0.0763(19) Uani 1 1 d . . .
H5C H -0.1283 0.2247 0.4670 0.092 Uiso 1 1 d R . .
H5D H -0.1760 0.3063 0.4494 0.092 Uiso 1 1 d R . .
O6 O 0.4006(3) 0.3787(4) 0.4491(3) 0.0546(15) Uani 1 1 d . . .
O8 O 0.2693(3) 0.4072(4) 0.7269(3) 0.0643(17) Uani 1 1 d . D .
O9 O 0.2722(3) 0.3628(4) 1.0623(3) 0.0583(15) Uani 1 1 d . . .
O10 O 0.3993(3) 0.3742(4) 1.1020(3) 0.0509(14) Uani 1 1 d . . .
O11 O 0.3814(3) 0.7064(4) 0.7814(3) 0.0573(15) Uani 1 1 d . . .
C1 C 0.3913(4) 0.3639(6) 0.5136(5) 0.045(2) Uani 1 1 d . . .
C2 C 0.3270(4) 0.2970(5) 0.5165(4) 0.0395(18) Uani 1 1 d . . .
C3 C 0.3472(4) 0.2459(6) 0.5946(4) 0.047(2) Uani 1 1 d . . .
H3A H 0.3592 0.2951 0.6357 0.056 Uiso 1 1 calc R . .
H3B H 0.3921 0.2039 0.6036 0.056 Uiso 1 1 calc R . .
C4 C 0.3072(5) 0.2192(6) 0.4520(5) 0.053(2) Uani 1 1 d . . .
H4A H 0.3511 0.1759 0.4594 0.064 Uiso 1 1 calc R . .
H4B H 0.2952 0.2519 0.4021 0.064 Uiso 1 1 calc R . .
C5 C 0.2567(4) 0.3645(5) 0.5041(4) 0.0379(18) Uani 1 1 d . . .
H5A H 0.2444 0.3986 0.4548 0.046 Uiso 1 1 calc R . .
H5B H 0.2691 0.4143 0.5447 0.046 Uiso 1 1 calc R . .
C6 C 0.2377(5) 0.1579(6) 0.4532(4) 0.052(2) Uani 1 1 d . . .
H6 H 0.2252 0.1078 0.4120 0.063 Uiso 1 1 calc R . .
C7 C 0.1675(4) 0.2282(6) 0.4395(5) 0.049(2) Uani 1 1 d . . .
H7A H 0.1561 0.2622 0.3903 0.059 Uiso 1 1 calc R . .
H7B H 0.1225 0.1896 0.4377 0.059 Uiso 1 1 calc R . .
C8 C 0.2585(5) 0.1061(6) 0.5319(5) 0.059(2) Uani 1 1 d . . .
H8A H 0.2154 0.0660 0.5333 0.071 Uiso 1 1 calc R . .
H8B H 0.3024 0.0627 0.5398 0.071 Uiso 1 1 calc R . .
C9 C 0.1856(4) 0.3037(6) 0.5048(4) 0.0390(18) Uani 1 1 d . E .
C10 C 0.2774(5) 0.1823(6) 0.5948(5) 0.052(2) Uani 1 1 d . . .
H10 H 0.2903 0.1486 0.6450 0.063 Uiso 1 1 calc R . .
C11 C 0.2069(4) 0.2486(6) 0.5827(4) 0.049(2) Uani 1 1 d . . .
H11A H 0.2180 0.2964 0.6246 0.059 Uiso 1 1 calc R . .
H11B H 0.1637 0.2082 0.5834 0.059 Uiso 1 1 calc R . .
C12 C 0.1178(4) 0.3715(7) 0.4986(4) 0.045(2) Uani 1 1 d . . .
C13 C 0.3266(5) 0.4020(6) 0.7858(5) 0.049(2) Uani 1 1 d . . .
C14 C 0.3302(4) 0.3197(6) 0.8437(4) 0.046(2) Uani 1 1 d . D .
C15 C 0.3305(4) 0.3692(5) 0.9191(4) 0.0401(18) Uani 1 1 d . . .
H15A H 0.2832 0.4068 0.9091 0.048 Uiso 1 1 calc R D .
H15B H 0.3735 0.4150 0.9373 0.048 Uiso 1 1 calc R . .
C16 C 0.2628(5) 0.2477(6) 0.8146(4) 0.049(2) Uani 1 1 d . . .
H16A H 0.2146 0.2839 0.8015 0.059 Uiso 1 1 calc R D .
H16B H 0.2641 0.2146 0.7681 0.059 Uiso 1 1 calc R . .
C17 C 0.4061(5) 0.2595(6) 0.8609(5) 0.052(2) Uani 1 1 d . . .
H17A H 0.4064 0.2270 0.8139 0.062 Uiso 1 1 calc R D .
H17B H 0.4500 0.3041 0.8784 0.062 Uiso 1 1 calc R . .
C18 C 0.4122(5) 0.1821(7) 0.9231(5) 0.060(2) Uani 1 1 d . D .
H18 H 0.4605 0.1452 0.9341 0.072 Uiso 1 1 calc R . .
C19 C 0.3443(6) 0.1101(7) 0.8939(6) 0.074(3) Uani 1 1 d . . .
H19A H 0.3480 0.0599 0.9328 0.089 Uiso 1 1 calc R D .
H19B H 0.3448 0.0772 0.8471 0.089 Uiso 1 1 calc R . .
C20 C 0.2676(5) 0.1712(6) 0.8765(5) 0.058(2) Uani 1 1 d . D .
H20 H 0.2234 0.1262 0.8578 0.069 Uiso 1 1 calc R . .
C21 C 0.2678(5) 0.2212(6) 0.9510(4) 0.050(2) Uani 1 1 d . . .
H21A H 0.2699 0.1711 0.9896 0.060 Uiso 1 1 calc R D .
H21B H 0.2206 0.2590 0.9409 0.060 Uiso 1 1 calc R . .
C22 C 0.3372(4) 0.2904(6) 0.9822(4) 0.0421(19) Uani 1 1 d . D .
C23 C 0.4110(4) 0.2311(6) 0.9978(5) 0.051(2) Uani 1 1 d . . .
H23A H 0.4145 0.1805 1.0364 0.061 Uiso 1 1 calc R D .
H23B H 0.4552 0.2748 1.0181 0.061 Uiso 1 1 calc R . .
C24 C 0.3359(5) 0.3457(6) 1.0545(4) 0.0428(19) Uani 1 1 d . . .
C25 C 0.1367(4) 0.5430(7) 0.7562(5) 0.051(2) Uani 1 1 d . . .
C26 C 0.0696(4) 0.4750(6) 0.7536(4) 0.0437(19) Uani 1 1 d . . .
C27 C 0.0473(4) 0.4079(6) 0.6816(4) 0.050(2) Uani 1 1 d . . .
H27A H 0.0344 0.4484 0.6351 0.061 Uiso 1 1 calc R . .
H27B H 0.0905 0.3656 0.6837 0.061 Uiso 1 1 calc R . .
C28 C 0.0000 0.5411(8) 0.7500 0.046(3) Uani 1 2 d S . .
H28A H 0.0137 0.5834 0.7955 0.055 Uiso 1 1 d R . .
C30 C 0.0904(5) 0.4115(7) 0.8253(5) 0.059(2) Uani 1 1 d . . .
H30A H 0.1045 0.4534 0.8710 0.071 Uiso 1 1 calc R . .
H30B H 0.1342 0.3698 0.8286 0.071 Uiso 1 1 calc R . .
C31 C -0.0200(5) 0.3458(6) 0.6787(5) 0.056(2) Uani 1 1 d . . .
H31 H -0.0340 0.3035 0.6325 0.067 Uiso 1 1 calc R . .
C32 C 0.0000 0.2804(9) 0.7500 0.069(4) Uani 1 2 d S . .
H32A H -0.0435 0.2382 0.7470 0.082 Uiso 1 1 d R . .
C33 C 0.3657(5) 0.7897(7) 0.7514(5) 0.052(2) Uani 1 1 d . . .
C34 C 0.4304(4) 0.8546(5) 0.7484(4) 0.0412(18) Uani 1 1 d . . .
C35 C 0.5000 0.7921(8) 0.7500 0.047(3) Uani 1 2 d S . .
H35A H 0.5152 0.7496 0.7954 0.057 Uiso 1 1 d R . .
C36 C 0.4575(5) 0.9229(6) 0.8218(5) 0.058(2) Uani 1 1 d . . .
H36A H 0.4147 0.9633 0.8235 0.070 Uiso 1 1 calc R . .
H36B H 0.4746 0.8822 0.8682 0.070 Uiso 1 1 calc R . .
C37 C 0.4082(5) 0.9215(7) 0.6778(5) 0.064(2) Uani 1 1 d . . .
H37A H 0.3646 0.9625 0.6766 0.076 Uiso 1 1 calc R . .
H37B H 0.3929 0.8814 0.6311 0.076 Uiso 1 1 calc R . .
C38 C 0.4774(6) 0.9891(7) 0.6803(6) 0.077(3) Uani 1 1 d . . .
H38 H 0.4616 1.0310 0.6339 0.092 Uiso 1 1 calc R . .
C39 C 0.5000 1.0546(9) 0.7500 0.093(6) Uani 1 2 d S . .
H39A H 0.5427 1.0968 0.7506 0.111 Uiso 1 1 d R . .
O15 O 0.0703(14) 0.0876(18) 0.960(2) 0.40(2) Uani 0.65 1 d P . .
H15D H 0.0442 0.1065 0.9838 0.479 Uiso 0.65 1 d PR . .
H15C H 0.1149 0.0770 0.9836 0.479 Uiso 0.65 1 d PR . .
O18 O 0.039(3) -0.010(4) 0.806(3) 0.33(3) Uiso 0.35 1 d P . .
H18C H 0.0459 0.0149 0.8471 0.398 Uiso 0.35 1 d PR . .
H18D H 0.0205 -0.0638 0.7936 0.398 Uiso 0.35 1 d PR . .
O16 O 0.9606(8) 0.8000(10) 0.8308(9) 0.137(5) Uani 0.59 1 d PU A 1
H16C H 0.9891 0.7666 0.8646 0.164 Uiso 0.59 1 d PR A 1
H16D H 0.9384 0.7485 0.8170 0.164 Uiso 0.59 1 d PR A 1
O17 O 0.8326(11) 0.9842(14) 0.8017(12) 0.281(9) Uani 0.82 1 d PU B 1
H17D H 0.8062 0.9707 0.7582 0.337 Uiso 0.82 1 d PR B 1
H17C H 0.8201 0.9681 0.8376 0.337 Uiso 0.82 1 d PR B 1
O17A O 0.889(3) 0.892(3) 0.820(3) 0.117(15) Uiso 0.18 1 d P C 2
H17E H 0.8780 0.8951 0.7740 0.140 Uiso 0.18 1 d PR C 2
H17F H 0.9035 0.9148 0.8628 0.140 Uiso 0.18 1 d PR C 2
O14A O 0.1965(12) 0.5330(12) 0.8185(12) 0.041(5) Uiso 0.45 1 d P . 2
O14 O 0.1897(8) 0.5661(11) 0.8150(9) 0.040(4) Uani 0.55 1 d PU . 1
O7 O 0.3902(10) 0.4529(13) 0.7989(10) 0.057(4) Uani 0.59 1 d P D 1
O7A O 0.3724(13) 0.4713(18) 0.8057(15) 0.036(6) Uiso 0.41 1 d P . 2
O4 O 0.0504(8) 0.3322(11) 0.4734(8) 0.067(4) Uani 0.63 1 d PU E 1
O4A O 0.0522(12) 0.3472(14) 0.4511(10) 0.024(5) Uiso 0.37 1 d P E 2
O13 O 0.1264(9) 0.6064(12) 0.6938(11) 0.053(4) Uani 0.52 1 d P . 1
O13A O 0.1342(11) 0.5719(12) 0.6909(12) 0.036(5) Uiso 0.48 1 d P . 2
O12 O 0.2962(9) 0.8282(12) 0.7329(11) 0.066(4) Uani 0.62 1 d P . 1
O12A O 0.303(2) 0.816(2) 0.7100(17) 0.058(9) Uiso 0.38 1 d P . 2

loop_
_atom_site_aniso_label
_atom_site_aniso_U_11
_atom_site_aniso_U_22
_atom_site_aniso_U_33
_atom_site_aniso_U_23
_atom_site_aniso_U_13
_atom_site_aniso_U_12
Ag1 0.0438(4) 0.0772(5) 0.0417(4) 0.0101(3) 0.0148(3) 0.0003(3)
Ag2 0.0366(4) 0.0936(6) 0.0493(4) 0.0010(4) 0.0191(3) -0.0088(4)
Ag3 0.0399(4) 0.0657(5) 0.0560(4) -0.0005(3) 0.0177(3) -0.0031(3)
Ag4 0.0308(3) 0.0732(5) 0.0711(5) -0.0011(4) 0.0135(3) 0.0034(3)
Ag5 0.0505(4) 0.1081(7) 0.0506(4) 0.0237(4) 0.0160(4) -0.0008(4)
Ag6 0.0634(5) 0.0764(6) 0.0818(6) 0.0092(4) 0.0096(4) -0.0100(4)
O1 0.173(13) 0.163(12) 0.133(11) 0.000 0.089(10) 0.000
O2 0.056(4) 0.089(5) 0.051(4) -0.008(3) 0.027(3) -0.020(3)
O3 0.032(3) 0.051(4) 0.060(4) -0.006(3) 0.013(3) 0.004(3)
O5 0.048(4) 0.094(5) 0.090(5) 0.014(4) 0.027(4) -0.001(3)
O6 0.038(3) 0.079(4) 0.047(4) 0.006(3) 0.015(3) -0.003(3)
O8 0.067(4) 0.075(4) 0.039(3) 0.006(3) 0.003(3) -0.003(3)
O9 0.040(3) 0.081(4) 0.055(4) -0.025(3) 0.019(3) -0.004(3)
O10 0.038(3) 0.080(4) 0.038(3) -0.004(3) 0.017(3) 0.001(3)
O11 0.056(4) 0.060(4) 0.063(4) 0.012(3) 0.028(3) 0.006(3)
C1 0.025(4) 0.058(6) 0.048(5) -0.005(4) 0.008(4) 0.001(4)
C2 0.038(4) 0.042(5) 0.044(5) -0.002(4) 0.021(4) 0.002(4)
C3 0.036(4) 0.061(5) 0.042(5) 0.003(4) 0.011(4) 0.009(4)
C4 0.057(5) 0.057(6) 0.058(5) 0.012(4) 0.035(5) 0.012(4)
C5 0.032(4) 0.046(5) 0.038(4) -0.003(4) 0.014(4) -0.002(3)
C6 0.070(6) 0.049(5) 0.039(5) -0.004(4) 0.020(4) 0.000(5)
C7 0.044(5) 0.053(5) 0.045(5) 0.001(4) 0.009(4) -0.008(4)
C8 0.061(6) 0.044(5) 0.078(7) 0.005(5) 0.031(5) -0.001(4)
C9 0.026(4) 0.050(5) 0.040(5) 0.002(4) 0.012(3) 0.002(3)
C10 0.052(5) 0.062(6) 0.045(5) 0.009(4) 0.019(4) 0.005(4)
C11 0.043(5) 0.060(5) 0.050(5) 0.010(4) 0.024(4) 0.002(4)
C12 0.036(5) 0.060(6) 0.034(5) 0.014(4) 0.007(4) 0.004(4)
C13 0.054(6) 0.055(6) 0.035(5) -0.002(4) 0.011(5) 0.002(5)
C14 0.050(5) 0.043(5) 0.043(5) -0.003(4) 0.015(4) 0.004(4)
C15 0.051(5) 0.043(5) 0.025(4) -0.005(3) 0.013(4) 0.003(4)
C16 0.062(6) 0.046(5) 0.040(5) -0.009(4) 0.019(4) 0.001(4)
C17 0.060(6) 0.048(5) 0.056(5) 0.000(4) 0.031(5) 0.013(4)
C18 0.046(5) 0.069(6) 0.071(6) 0.013(5) 0.029(5) 0.027(5)
C19 0.101(8) 0.048(6) 0.096(8) 0.010(5) 0.064(7) 0.013(6)
C20 0.070(6) 0.051(5) 0.051(5) 0.000(4) 0.020(5) -0.010(5)
C21 0.049(5) 0.053(5) 0.054(5) -0.002(4) 0.024(4) 0.002(4)
C22 0.041(5) 0.052(5) 0.034(4) 0.002(4) 0.014(4) 0.002(4)
C23 0.042(5) 0.060(5) 0.055(5) 0.006(4) 0.021(4) 0.019(4)
C24 0.039(5) 0.052(5) 0.034(5) 0.005(4) 0.010(4) 0.003(4)
C25 0.024(4) 0.090(7) 0.045(5) -0.008(5) 0.019(4) 0.001(4)
C26 0.035(4) 0.062(5) 0.041(4) -0.007(4) 0.021(4) -0.002(4)
C27 0.035(4) 0.069(6) 0.053(5) -0.001(5) 0.023(4) 0.004(4)
C28 0.031(6) 0.058(8) 0.044(7) 0.000 0.009(5) 0.000
C30 0.049(5) 0.082(7) 0.052(5) 0.009(5) 0.023(4) 0.029(5)
C31 0.056(5) 0.064(6) 0.052(5) -0.014(5) 0.024(5) -0.007(5)
C32 0.082(10) 0.058(9) 0.071(9) 0.000 0.032(8) 0.000
C33 0.051(6) 0.053(6) 0.052(6) -0.007(5) 0.015(5) 0.002(5)
C34 0.045(5) 0.033(4) 0.045(5) 0.000(4) 0.015(4) 0.006(4)
C35 0.055(7) 0.037(7) 0.054(7) 0.000 0.025(6) 0.000
C36 0.070(6) 0.055(5) 0.048(5) -0.013(4) 0.018(5) 0.002(5)
C37 0.052(5) 0.072(6) 0.066(6) 0.012(5) 0.018(5) 0.010(5)
C38 0.077(7) 0.059(7) 0.108(9) 0.053(6) 0.049(6) 0.020(6)
C39 0.132(15) 0.025(8) 0.153(16) 0.000 0.089(13) 0.000
O15 0.22(3) 0.23(2) 0.71(7) 0.25(3) 0.12(3) 0.05(2)
O16 0.120(8) 0.089(7) 0.160(9) 0.010(7) -0.006(7) -0.010(7)
O17 0.266(12) 0.254(12) 0.306(12) -0.009(9) 0.078(9) -0.007(9)
O14 0.030(6) 0.043(7) 0.040(6) -0.002(6) 0.002(4) -0.012(6)
O7 0.058(10) 0.062(10) 0.047(8) 0.014(6) 0.013(7) 0.013(8)
O4 0.044(6) 0.079(8) 0.077(8) 0.005(6) 0.020(6) -0.009(5)
O13 0.026(7) 0.050(10) 0.073(10) -0.004(9) 0.003(6) -0.004(8)
O12 0.041(7) 0.064(9) 0.094(12) -0.010(8) 0.025(8) 0.001(5)

loop_
_atom_type_symbol
_atom_type_description
_atom_type_scat_dispersion_real
_atom_type_scat_dispersion_imag
_atom_type_scat_source
C C 0.0033 0.0016 'International Tables Vol C Tables 4.2.6.8 and 6.1.1.4'
H H 0.0000 0.0000 'International Tables Vol C Tables 4.2.6.8 and 6.1.1.4'
O O 0.0106 0.0060 'International Tables Vol C Tables 4.2.6.8 and 6.1.1.4'
Ag Ag -0.8971 1.1015 'International Tables Vol C Tables 4.2.6.8 and 6.1.1.4'

loop_
_geom_angle_atom_site_label_1
_geom_angle_atom_site_label_2
_geom_angle_atom_site_label_3
_geom_angle
_geom_angle_site_symmetry_1
_geom_angle_site_symmetry_3
_geom_angle_publ_flag
O8 Ag1 O9 154.1(2) . 4_565 ?
O8 Ag1 O3 101.46(19) . . ?
O9 Ag1 O3 93.58(19) 4_565 . ?
O8 Ag1 O13A 84.7(4) . . ?
O9 Ag1 O13A 118.5(4) 4_565 . ?
O3 Ag1 O13A 81.7(5) . . ?
O8 Ag1 Ag5 79.21(15) . . ?
O9 Ag1 Ag5 76.60(13) 4_565 . ?
O3 Ag1 Ag5 146.08(12) . . ?
O13A Ag1 Ag5 131.6(5) . . ?
O8 Ag1 Ag6 115.05(15) . . ?
O9 Ag1 Ag6 77.99(15) 4_565 . ?
O3 Ag1 Ag6 110.94(12) . . ?
O13A Ag1 Ag6 48.8(4) . . ?
Ag5 Ag1 Ag6 98.81(3) . . ?
O8 Ag1 Ag3 69.12(15) . . ?
O9 Ag1 Ag3 108.89(15) 4_565 . ?
O3 Ag1 Ag3 145.43(12) . . ?
O13A Ag1 Ag3 64.7(5) . . ?
Ag5 Ag1 Ag3 66.98(2) . . ?
Ag6 Ag1 Ag3 52.17(2) . . ?
O6 Ag2 O2 160.1(2) 3_666 . ?
O6 Ag2 O10 118.36(19) 3_666 4_565 ?
O2 Ag2 O10 78.75(19) . 4_565 ?
O6 Ag2 Ag2 79.50(14) 3_666 3_666 ?
O2 Ag2 Ag2 83.11(15) . 3_666 ?
O10 Ag2 Ag2 119.25(12) 4_565 3_666 ?
O14 Ag3 O11 158.2(4) . . ?
O14 Ag3 O14A 11.9(7) . . ?
O11 Ag3 O14A 164.9(6) . . ?
O14 Ag3 O7A 106.2(7) . . ?
O11 Ag3 O7A 87.3(6) . . ?
O14A Ag3 O7A 94.5(7) . . ?
O14 Ag3 O6 113.6(4) . 4_566 ?
O11 Ag3 O6 85.04(19) . 4_566 ?
O14A Ag3 O6 110.0(6) . 4_566 ?
O7A Ag3 O6 80.7(6) . 4_566 ?
O14 Ag3 Ag6 77.9(4) . . ?
O11 Ag3 Ag6 80.26(15) . . ?
O14A Ag3 Ag6 86.8(5) . . ?
O7A Ag3 Ag6 127.4(6) . . ?
O6 Ag3 Ag6 147.03(13) 4_566 . ?
O14 Ag3 Ag1 83.8(4) . . ?
O11 Ag3 Ag1 85.71(15) . . ?
O14A Ag3 Ag1 81.2(5) . . ?
O7A Ag3 Ag1 67.4(6) . . ?
O6 Ag3 Ag1 147.18(12) 4_566 . ?
Ag6 Ag3 Ag1 60.87(3) . . ?
O4 Ag4 O3 165.1(4) . 3_566 ?
O4 Ag4 O4A 12.0(6) . . ?
O3 Ag4 O4A 162.5(5) 3_566 . ?
O4 Ag4 O5 92.7(4) . . ?
O3 Ag4 O5 98.3(2) 3_566 . ?
O4A Ag4 O5 99.2(5) . . ?
O4 Ag4 Ag4 87.0(4) . 3_566 ?
O3 Ag4 Ag4 78.53(14) 3_566 3_566 ?
O4A Ag4 Ag4 86.1(5) . 3_566 ?
O5 Ag4 Ag4 152.03(14) . 3_566 ?
O10 Ag5 O7 169.2(5) 4_565 . ?
O10 Ag5 O7A 163.6(6) 4_565 . ?
O7 Ag5 O7A 11.3(8) . . ?
O10 Ag5 O1 117.31(15) 4_565 . ?
O7 Ag5 O1 65.0(4) . . ?
O7A Ag5 O1 76.2(5) . . ?
O10 Ag5 Ag1 86.48(14) 4_565 . ?
O7 Ag5 Ag1 84.0(4) . . ?
O7A Ag5 Ag1 77.7(6) . . ?
O1 Ag5 Ag1 125.4(2) . . ?
O10 Ag5 Ag5 97.76(14) 4_565 2_656 ?
O7 Ag5 Ag5 91.4(4) . 2_656 ?
O7A Ag5 Ag5 98.3(6) . 2_656 ?
O1 Ag5 Ag5 49.5(2) . 2_656 ?
Ag1 Ag5 Ag5 174.55(2) . 2_656 ?
O13 Ag6 O12 158.5(7) . . ?
O13 Ag6 O12A 158.5(10) . . ?
O12 Ag6 O12A 13.1(8) . . ?
O13 Ag6 O13A 10.0(7) . . ?
O12 Ag6 O13A 152.4(6) . . ?
O12A Ag6 O13A 149.2(9) . . ?
O13 Ag6 O5 84.7(5) . 3_566 ?
O12 Ag6 O5 112.9(5) . 3_566 ?
O12A Ag6 O5 102.1(7) . 3_566 ?
O13A Ag6 O5 83.8(5) . 3_566 ?
O13 Ag6 Ag3 80.2(5) . . ?
O12 Ag6 Ag3 78.4(5) . . ?
O12A Ag6 Ag3 81.2(9) . . ?
O13A Ag6 Ag3 74.8(5) . . ?
O5 Ag6 Ag3 137.84(15) 3_566 . ?
O13 Ag6 Ag1 63.2(5) . . ?
O12 Ag6 Ag1 109.4(4) . . ?
O12A Ag6 Ag1 99.3(7) . . ?
O13A Ag6 Ag1 53.5(4) . . ?
O5 Ag6 Ag1 71.07(14) 3_566 . ?
Ag3 Ag6 Ag1 66.96(3) . . ?
Ag5 O1 Ag5 81.0(4) 2_656 . ?
Ag5 O1 H1B 115.1 2_656 . ?
Ag5 O1 H1B 115.1 . . ?
C1 O2 Ag2 123.8(5) . . ?
C12 O3 Ag4 130.0(5) . 3_566 ?
C12 O3 Ag1 135.1(5) . . ?
Ag4 O3 Ag1 92.1(2) 3_566 . ?
Ag4 O5 Ag6 97.2(2) . 3_566 ?
Ag4 O5 H5C 135.4 . . ?
Ag6 O5 H5C 102.7 3_566 . ?
Ag4 O5 H5D 103.4 . . ?
Ag6 O5 H5D 81.7 3_566 . ?
H5C O5 H5D 118.6 . . ?
C1 O6 Ag2 129.1(5) . 3_666 ?
C1 O6 Ag3 127.7(5) . 4_565 ?
Ag2 O6 Ag3 98.62(19) 3_666 4_565 ?
C13 O8 Ag1 125.9(6) . . ?
C24 O9 Ag1 129.5(5) . 4_566 ?
C24 O10 Ag5 120.7(5) . 4_566 ?
C24 O10 Ag2 129.0(5) . 4_566 ?
Ag5 O10 Ag2 97.6(2) 4_566 4_566 ?
C33 O11 Ag3 122.5(5) . . ?
O2 C1 O6 122.2(7) . . ?
O2 C1 C2 118.4(7) . . ?
O6 C1 C2 119.3(7) . . ?
C1 C2 C3 111.4(6) . . ?
C1 C2 C4 111.2(6) . . ?
C3 C2 C4 109.8(6) . . ?
C1 C2 C5 106.1(6) . . ?
C3 C2 C5 109.2(6) . . ?
C4 C2 C5 109.1(6) . . ?
C2 C3 C10 108.6(6) . . ?
C2 C3 H3A 110.0 . . ?
C10 C3 H3A 110.0 . . ?
C2 C3 H3B 110.0 . . ?
C10 C3 H3B 110.0 . . ?
H3A C3 H3B 108.4 . . ?
C2 C4 C6 109.5(6) . . ?
C2 C4 H4A 109.8 . . ?
C6 C4 H4A 109.8 . . ?
C2 C4 H4B 109.8 . . ?
C6 C4 H4B 109.8 . . ?
H4A C4 H4B 108.2 . . ?
C2 C5 C9 111.2(6) . . ?
C2 C5 H5A 109.4 . . ?
C9 C5 H5A 109.4 . . ?
C2 C5 H5B 109.4 . . ?
C9 C5 H5B 109.4 . . ?
H5A C5 H5B 108.0 . . ?
C8 C6 C4 108.8(7) . . ?
C8 C6 C7 110.6(6) . . ?
C4 C6 C7 109.0(6) . . ?
C8 C6 H6 109.5 . . ?
C4 C6 H6 109.5 . . ?
C7 C6 H6 109.5 . . ?
C9 C7 C6 109.7(6) . . ?
C9 C7 H7A 109.7 . . ?
C6 C7 H7A 109.7 . . ?
C9 C7 H7B 109.7 . . ?
C6 C7 H7B 109.7 . . ?
H7A C7 H7B 108.2 . . ?
C10 C8 C6 109.5(7) . . ?
C10 C8 H8A 109.8 . . ?
C6 C8 H8A 109.8 . . ?
C10 C8 H8B 109.8 . . ?
C6 C8 H8B 109.8 . . ?
H8A C8 H8B 108.2 . . ?
C7 C9 C12 113.0(6) . . ?
C7 C9 C11 109.1(6) . . ?
C12 C9 C11 107.4(6) . . ?
C7 C9 C5 107.6(6) . . ?
C12 C9 C5 111.1(6) . . ?
C11 C9 C5 108.5(6) . . ?
C8 C10 C11 109.1(7) . . ?
C8 C10 C3 110.5(6) . . ?
C11 C10 C3 110.2(7) . . ?
C8 C10 H10 109.0 . . ?
C11 C10 H10 109.0 . . ?
C3 C10 H10 109.0 . . ?
C10 C11 C9 110.4(6) . . ?
C10 C11 H11A 109.6 . . ?
C9 C11 H11A 109.6 . . ?
C10 C11 H11B 109.6 . . ?
C9 C11 H11B 109.6 . . ?
H11A C11 H11B 108.1 . . ?
O3 C12 O4A 123.4(11) . . ?
O3 C12 O4 123.9(10) . . ?
O4A C12 O4 21.1(10) . . ?
O3 C12 C9 118.0(7) . . ?
O4A C12 C9 117.7(11) . . ?
O4 C12 C9 116.8(10) . . ?
O7A C13 O8 121.0(14) . . ?
O7A C13 O7 20.7(13) . . ?
O8 C13 O7 125.3(10) . . ?
O7A C13 C14 119.1(14) . . ?
O8 C13 C14 118.3(8) . . ?
O7 C13 C14 115.7(10) . . ?
C16 C14 C13 112.6(7) . . ?
C16 C14 C15 109.9(6) . . ?
C13 C14 C15 107.4(6) . . ?
C16 C14 C17 108.1(6) . . ?
C13 C14 C17 109.9(6) . . ?
C15 C14 C17 108.8(6) . . ?
C14 C15 C22 110.7(6) . . ?
C14 C15 H15A 109.5 . . ?
C22 C15 H15A 109.5 . . ?
C14 C15 H15B 109.5 . . ?
C22 C15 H15B 109.5 . . ?
H15A C15 H15B 108.1 . . ?
C20 C16 C14 109.9(7) . . ?
C20 C16 H16A 109.7 . . ?
C14 C16 H16A 109.7 . . ?
C20 C16 H16B 109.7 . . ?
C14 C16 H16B 109.7 . . ?
H16A C16 H16B 108.2 . . ?
C18 C17 C14 109.7(6) . . ?
C18 C17 H17A 109.7 . . ?
C14 C17 H17A 109.7 . . ?
C18 C17 H17B 109.7 . . ?
C14 C17 H17B 109.7 . . ?
H17A C17 H17B 108.2 . . ?
C17 C18 C19 109.4(7) . . ?
C17 C18 C23 111.0(7) . . ?
C19 C18 C23 108.9(7) . . ?
C17 C18 H18 109.2 . . ?
C19 C18 H18 109.2 . . ?
C23 C18 H18 109.2 . . ?
C18 C19 C20 108.2(7) . . ?
C18 C19 H19A 110.1 . . ?
C20 C19 H19A 110.1 . . ?
C18 C19 H19B 110.1 . . ?
C20 C19 H19B 110.1 . . ?
H19A C19 H19B 108.4 . . ?
C16 C20 C21 110.9(7) . . ?
C16 C20 C19 108.8(7) . . ?
C21 C20 C19 109.1(7) . . ?
C16 C20 H20 109.4 . . ?
C21 C20 H20 109.4 . . ?
C19 C20 H20 109.4 . . ?
C20 C21 C22 110.3(6) . . ?
C20 C21 H21A 109.6 . . ?
C22 C21 H21A 109.6 . . ?
C20 C21 H21B 109.6 . . ?
C22 C21 H21B 109.6 . . ?
H21A C21 H21B 108.1 . . ?
C23 C22 C21 109.5(7) . . ?
C23 C22 C24 112.0(6) . . ?
C21 C22 C24 111.0(6) . . ?
C23 C22 C15 109.7(6) . . ?
C21 C22 C15 107.4(6) . . ?
C24 C22 C15 107.2(6) . . ?
C22 C23 C18 110.3(6) . . ?
C22 C23 H23A 109.6 . . ?
C18 C23 H23A 109.6 . . ?
C22 C23 H23B 109.6 . . ?
C18 C23 H23B 109.6 . . ?
H23A C23 H23B 108.1 . . ?
O9 C24 O10 123.5(7) . . ?
O9 C24 C22 119.0(7) . . ?
O10 C24 C22 117.5(7) . . ?
O14 C25 O13A 121.6(13) . . ?
O14 C25 O14A 20.9(11) . . ?
O13A C25 O14A 128.3(14) . . ?
O14 C25 O13 114.4(12) . . ?
O13A C25 O13 20.7(11) . . ?
O14A C25 O13 128.7(13) . . ?
O14 C25 C26 125.0(10) . . ?
O13A C25 C26 113.4(11) . . ?
O14A C25 C26 113.6(11) . . ?
O13 C25 C26 117.6(9) . . ?
C30 C26 C25 110.7(7) . . ?
C30 C26 C27 109.3(7) . . ?
C25 C26 C27 110.7(6) . . ?
C30 C26 C28 108.8(5) . . ?
C25 C26 C28 108.1(6) . . ?
C27 C26 C28 109.2(6) . . ?
C31 C27 C26 109.5(6) . . ?
C31 C27 H27A 109.8 . . ?
C26 C27 H27A 109.8 . . ?
C31 C27 H27B 109.8 . . ?
C26 C27 H27B 109.8 . . ?
H27A C27 H27B 108.2 . . ?
C26 C28 C26 109.8(9) . 2_556 ?
C26 C28 H28A 109.5 . . ?
C26 C28 H28A 109.9 2_556 . ?
C26 C30 C31 109.0(7) . 2_556 ?
C26 C30 H30A 109.9 . . ?
C31 C30 H30A 109.9 2_556 . ?
C26 C30 H30B 109.9 . . ?
C31 C30 H30B 109.9 2_556 . ?
H30A C30 H30B 108.3 . . ?
C27 C31 C32 110.2(7) . . ?
C27 C31 C30 111.0(7) . 2_556 ?
C32 C31 C30 108.8(6) . 2_556 ?
C27 C31 H31 108.9 . . ?
C32 C31 H31 108.9 . . ?
C30 C31 H31 108.9 2_556 . ?
C31 C32 C31 108.9(10) 2_556 . ?
C31 C32 H32A 109.8 2_556 . ?
C31 C32 H32A 110.0 . . ?
O12A C33 O11 125.3(17) . . ?
O12A C33 O12 22.7(15) . . ?
O11 C33 O12 121.9(10) . . ?
O12A C33 C34 114.3(17) . . ?
O11 C33 C34 118.4(8) . . ?
O12 C33 C34 118.8(10) . . ?
C33 C34 C37 113.2(7) . . ?
C33 C34 C35 110.9(6) . . ?
C37 C34 C35 108.7(6) . . ?
C33 C34 C36 109.5(6) . . ?
C37 C34 C36 107.4(6) . . ?
C35 C34 C36 106.9(6) . . ?
C34 C35 C34 113.3(9) 2_656 . ?
C34 C35 H35A 108.5 2_656 . ?
C34 C35 H35A 109.4 . . ?
C38 C36 C34 110.2(7) 2_656 . ?
C38 C36 H36A 109.6 2_656 . ?
C34 C36 H36A 109.6 . . ?
C38 C36 H36B 109.6 2_656 . ?
C34 C36 H36B 109.6 . . ?
H36A C36 H36B 108.1 . . ?
C34 C37 C38 110.2(7) . . ?
C34 C37 H37A 109.6 . . ?
C38 C37 H37A 109.6 . . ?
C34 C37 H37B 109.6 . . ?
C38 C37 H37B 109.6 . . ?
H37A C37 H37B 108.1 . . ?
C39 C38 C36 112.5(8) . 2_656 ?
C39 C38 C37 110.8(7) . . ?
C36 C38 C37 108.0(7) 2_656 . ?
C39 C38 H38 108.5 . . ?
C36 C38 H38 108.5 2_656 . ?
C37 C38 H38 108.5 . . ?
C38 C39 C38 107.4(10) . 2_656 ?
C38 C39 H39A 110.0 . . ?
C38 C39 H39A 110.6 2_656 . ?
H15D O15 H15C 117.4 . . ?
H18C O18 H18D 123.9 . . ?
H16C O16 H16D 83.4 . . ?
H17D O17 H17C 120.8 . . ?
H17E O17A H17F 153.5 . . ?
C25 O14A Ag3 113.5(12) . . ?
C25 O14 Ag3 124.0(10) . . ?
C13 O7 Ag5 120.0(11) . . ?
C13 O7A Ag5 115.9(16) . . ?
C13 O7A Ag3 107.2(13) . . ?
Ag5 O7A Ag3 90.2(9) . . ?
C12 O4 Ag4 119.1(10) . . ?
C12 O4A Ag4 117.8(12) . . ?
C25 O13 Ag6 125.0(11) . . ?
C25 O13A Ag6 113.0(11) . . ?
C25 O13A Ag1 120.6(11) . . ?
Ag6 O13A Ag1 77.6(6) . . ?
C33 O12 Ag6 119.1(10) . . ?
C33 O12A Ag6 123(2) . . ?

loop_
_geom_bond_atom_site_label_1
_geom_bond_atom_site_label_2
_geom_bond_distance
_geom_bond_site_symmetry_2
_geom_bond_publ_flag
Ag1 O8 2.220(6) . ?
Ag1 O9 2.235(5) 4_565 ?
Ag1 O3 2.520(5) . ?
Ag1 O13A 2.560(18) . ?
Ag1 Ag5 2.8215(11) . ?
Ag1 Ag6 3.1101(12) . ?
Ag1 Ag3 3.2763(11) . ?
Ag2 O6 2.206(5) 3_666 ?
Ag2 O2 2.237(6) . ?
Ag2 O10 2.585(5) 4_565 ?
Ag2 Ag2 2.8299(14) 3_666 ?
Ag3 O14 2.132(14) . ?
Ag3 O11 2.190(5) . ?
Ag3 O14A 2.23(2) . ?
Ag3 O7A 2.45(2) . ?
Ag3 O6 2.516(5) 4_566 ?
Ag3 Ag6 2.8123(11) . ?
Ag4 O4 2.213(15) . ?
Ag4 O3 2.231(5) 3_566 ?
Ag4 O4A 2.25(2) . ?
Ag4 O5 2.467(6) . ?
Ag4 Ag4 2.7930(14) 3_566 ?
Ag5 O10 2.176(5) 4_565 ?
Ag5 O7 2.197(17) . ?
Ag5 O7A 2.33(2) . ?
Ag5 O1 2.565(10) . ?
Ag5 Ag5 3.3312(15) 2_656 ?
Ag6 O13 2.093(16) . ?
Ag6 O12 2.192(16) . ?
Ag6 O12A 2.23(3) . ?
Ag6 O13A 2.397(18) . ?
Ag6 O5 2.572(6) 3_566 ?
O1 Ag5 2.565(10) 2_656 ?
O1 H1B 0.8500 . ?
O2 C1 1.233(8) . ?
O3 C12 1.252(9) . ?
O3 Ag4 2.231(5) 3_566 ?
O5 Ag6 2.572(6) 3_566 ?
O5 H5C 0.8001 . ?
O5 H5D 0.7997 . ?
O6 C1 1.271(9) . ?
O6 Ag2 2.206(5) 3_666 ?
O6 Ag3 2.516(5) 4_565 ?
O8 C13 1.227(9) . ?
O9 C24 1.254(8) . ?
O9 Ag1 2.235(5) 4_566 ?
O10 C24 1.255(8) . ?
O10 Ag5 2.176(5) 4_566 ?
O10 Ag2 2.585(5) 4_566 ?
O11 C33 1.240(9) . ?
C1 C2 1.508(10) . ?
C2 C3 1.516(10) . ?
C2 C4 1.529(10) . ?
C2 C5 1.536(9) . ?
C3 C10 1.550(10) . ?
C3 H3A 0.9700 . ?
C3 H3B 0.9700 . ?
C4 C6 1.534(10) . ?
C4 H4A 0.9700 . ?
C4 H4B 0.9700 . ?
C5 C9 1.553(9) . ?
C5 H5A 0.9700 . ?
C5 H5B 0.9700 . ?
C6 C8 1.530(10) . ?
C6 C7 1.555(11) . ?
C6 H6 0.9800 . ?
C7 C9 1.519(10) . ?
C7 H7A 0.9700 . ?
C7 H7B 0.9700 . ?
C8 C10 1.493(11) . ?
C8 H8A 0.9700 . ?
C8 H8B 0.9700 . ?
C9 C12 1.521(10) . ?
C9 C11 1.537(10) . ?
C10 C11 1.531(10) . ?
C10 H10 0.9800 . ?
C11 H11A 0.9700 . ?
C11 H11B 0.9700 . ?
C12 O4A 1.27(2) . ?
C12 O4 1.284(15) . ?
C13 O7A 1.23(3) . ?
C13 O7 1.309(19) . ?
C13 C14 1.522(11) . ?
C14 C16 1.522(11) . ?
C14 C15 1.536(9) . ?
C14 C17 1.553(10) . ?
C15 C22 1.544(9) . ?
C15 H15A 0.9700 . ?
C15 H15B 0.9700 . ?
C16 C20 1.515(10) . ?
C16 H16A 0.9700 . ?
C16 H16B 0.9700 . ?
C17 C18 1.521(11) . ?
C17 H17A 0.9700 . ?
C17 H17B 0.9700 . ?
C18 C19 1.529(12) . ?
C18 C23 1.529(11) . ?
C18 H18 0.9800 . ?
C19 C20 1.573(11) . ?
C19 H19A 0.9700 . ?
C19 H19B 0.9700 . ?
C20 C21 1.524(10) . ?
C20 H20 0.9800 . ?
C21 C22 1.526(10) . ?
C21 H21A 0.9700 . ?
C21 H21B 0.9700 . ?
C22 C23 1.520(10) . ?
C22 C24 1.531(10) . ?
C23 H23A 0.9700 . ?
C23 H23B 0.9700 . ?
C25 O14 1.220(16) . ?
C25 O13A 1.25(2) . ?
C25 O14A 1.29(2) . ?
C25 O13 1.389(18) . ?
C25 C26 1.529(10) . ?
C26 C30 1.504(11) . ?
C26 C27 1.537(10) . ?
C26 C28 1.547(9) . ?
C27 C31 1.484(10) . ?
C27 H27A 0.9700 . ?
C27 H27B 0.9700 . ?
C28 C26 1.547(9) 2_556 ?
C28 H28A 0.9701 . ?
C30 C31 1.554(11) 2_556 ?
C30 H30A 0.9700 . ?
C30 H30B 0.9700 . ?
C31 C32 1.514(10) . ?
C31 C30 1.554(11) 2_556 ?
C31 H31 0.9800 . ?
C32 C31 1.514(10) 2_556 ?
C32 H32A 0.9701 . ?
C33 O12A 1.20(3) . ?
C33 O12 1.314(18) . ?
C33 C34 1.497(11) . ?
C34 C37 1.515(11) . ?
C34 C35 1.528(9) . ?
C34 C36 1.564(10) . ?
C35 C34 1.528(9) 2_656 ?
C35 H35A 0.9699 . ?
C36 C38 1.509(11) 2_656 ?
C36 H36A 0.9700 . ?
C36 H36B 0.9700 . ?
C37 C38 1.557(12) . ?
C37 H37A 0.9700 . ?
C37 H37B 0.9700 . ?
C38 C39 1.490(12) . ?
C38 C36 1.509(11) 2_656 ?
C38 H38 0.9800 . ?
C39 C38 1.490(12) 2_656 ?
C39 H39A 0.9701 . ?
O15 H15D 0.8002 . ?
O15 H15C 0.8001 . ?
O18 H18C 0.7999 . ?
O18 H18D 0.8000 . ?
O16 H16C 0.8001 . ?
O16 H16D 0.8002 . ?
O17 H17D 0.8000 . ?
O17 H17C 0.8003 . ?
O17A H17E 0.8002 . ?
O17A H17F 0.7999 . ?

loop_
_geom_torsion_atom_site_label_1
_geom_torsion_atom_site_label_2
_geom_torsion_atom_site_label_3
_geom_torsion_atom_site_label_4
_geom_torsion
_geom_torsion_site_symmetry_1
_geom_torsion_site_symmetry_2
_geom_torsion_site_symmetry_3
_geom_torsion_site_symmetry_4
_geom_torsion_publ_flag
O8 Ag1 Ag3 O14 -70.9(4) . . . . ?
O9 Ag1 Ag3 O14 136.6(4) 4_565 . . . ?
O3 Ag1 Ag3 O14 8.8(5) . . . . ?
O13A Ag1 Ag3 O14 23.2(6) . . . . ?
Ag5 Ag1 Ag3 O14 -157.7(4) . . . . ?
Ag6 Ag1 Ag3 O14 79.5(4) . . . . ?
O8 Ag1 Ag3 O11 128.3(2) . . . . ?
O9 Ag1 Ag3 O11 -24.2(2) 4_565 . . . ?
O3 Ag1 Ag3 O11 -152.0(3) . . . . ?
O13A Ag1 Ag3 O11 -137.6(4) . . . . ?
Ag5 Ag1 Ag3 O11 41.49(15) . . . . ?
Ag6 Ag1 Ag3 O11 -81.23(15) . . . . ?
O8 Ag1 Ag3 O14A -59.2(5) . . . . ?
O9 Ag1 Ag3 O14A 148.3(5) 4_565 . . . ?
O3 Ag1 Ag3 O14A 20.5(5) . . . . ?
O13A Ag1 Ag3 O14A 34.9(6) . . . . ?
Ag5 Ag1 Ag3 O14A -146.0(5) . . . . ?
Ag6 Ag1 Ag3 O14A 91.2(5) . . . . ?
O8 Ag1 Ag3 O7A 39.5(7) . . . . ?
O9 Ag1 Ag3 O7A -113.1(7) 4_565 . . . ?
O3 Ag1 Ag3 O7A 119.1(7) . . . . ?
O13A Ag1 Ag3 O7A 133.6(8) . . . . ?
Ag5 Ag1 Ag3 O7A -47.4(6) . . . . ?
Ag6 Ag1 Ag3 O7A -170.1(6) . . . . ?
O8 Ag1 Ag3 O6 54.3(3) . . . 4_566 ?
O9 Ag1 Ag3 O6 -98.2(3) 4_565 . . 4_566 ?
O3 Ag1 Ag3 O6 134.0(3) . . . 4_566 ?
O13A Ag1 Ag3 O6 148.5(5) . . . 4_566 ?
Ag5 Ag1 Ag3 O6 -32.5(2) . . . 4_566 ?
Ag6 Ag1 Ag3 O6 -155.2(2) . . . 4_566 ?
O8 Ag1 Ag3 Ag6 -150.46(17) . . . . ?
O9 Ag1 Ag3 Ag6 57.03(14) 4_565 . . . ?
O3 Ag1 Ag3 Ag6 -70.8(2) . . . . ?
O13A Ag1 Ag3 Ag6 -56.3(4) . . . . ?
Ag5 Ag1 Ag3 Ag6 122.73(3) . . . . ?
O8 Ag1 Ag5 O10 159.5(2) . . . 4_565 ?
O9 Ag1 Ag5 O10 -11.2(2) 4_565 . . 4_565 ?
O3 Ag1 Ag5 O10 65.0(3) . . . 4_565 ?
O13A Ag1 Ag5 O10 -127.6(5) . . . 4_565 ?
Ag6 Ag1 Ag5 O10 -86.47(15) . . . 4_565 ?
Ag3 Ag1 Ag5 O10 -128.73(15) . . . 4_565 ?
O8 Ag1 Ag5 O7 -15.3(5) . . . . ?
O9 Ag1 Ag5 O7 174.0(5) 4_565 . . . ?
O3 Ag1 Ag5 O7 -109.8(5) . . . . ?
O13A Ag1 Ag5 O7 57.6(7) . . . . ?
Ag6 Ag1 Ag5 O7 98.7(5) . . . . ?
Ag3 Ag1 Ag5 O7 56.5(5) . . . . ?
O8 Ag1 Ag5 O7A -24.7(6) . . . . ?
O9 Ag1 Ag5 O7A 164.6(6) 4_565 . . . ?
O3 Ag1 Ag5 O7A -119.2(6) . . . . ?
O13A Ag1 Ag5 O7A 48.2(8) . . . . ?
Ag6 Ag1 Ag5 O7A 89.3(6) . . . . ?
Ag3 Ag1 Ag5 O7A 47.0(6) . . . . ?
O8 Ag1 Ag5 O1 38.19(16) . . . . ?
O9 Ag1 Ag5 O1 -132.50(16) 4_565 . . . ?
O3 Ag1 Ag5 O1 -56.3(2) . . . . ?
O13A Ag1 Ag5 O1 111.1(5) . . . . ?
Ag6 Ag1 Ag5 O1 152.19(3) . . . . ?
Ag3 Ag1 Ag5 O1 109.93(4) . . . . ?
O8 Ag1 Ag5 Ag5 18.2(4) . . . 2_656 ?
O9 Ag1 Ag5 Ag5 -152.5(4) 4_565 . . 2_656 ?
O3 Ag1 Ag5 Ag5 -76.3(5) . . . 2_656 ?
O13A Ag1 Ag5 Ag5 91.1(6) . . . 2_656 ?
Ag6 Ag1 Ag5 Ag5 132.2(4) . . . 2_656 ?
Ag3 Ag1 Ag5 Ag5 89.9(4) . . . 2_656 ?
O14 Ag3 Ag6 O13 -24.7(7) . . . . ?
O11 Ag3 Ag6 O13 155.5(5) . . . . ?
O14A Ag3 Ag6 O13 -16.8(7) . . . . ?
O7A Ag3 Ag6 O13 76.5(9) . . . . ?
O6 Ag3 Ag6 O13 -139.7(6) 4_566 . . . ?
Ag1 Ag3 Ag6 O13 65.0(5) . . . . ?
O14 Ag3 Ag6 O12 153.2(6) . . . . ?
O11 Ag3 Ag6 O12 -26.7(5) . . . . ?
O14A Ag3 Ag6 O12 161.1(7) . . . . ?
O7A Ag3 Ag6 O12 -105.6(9) . . . . ?
O6 Ag3 Ag6 O12 38.2(5) 4_566 . . . ?
Ag1 Ag3 Ag6 O12 -117.2(4) . . . . ?
O14 Ag3 Ag6 O12A 166.2(7) . . . . ?
O11 Ag3 Ag6 O12A -13.6(6) . . . . ?
O14A Ag3 Ag6 O12A 174.1(8) . . . . ?
O7A Ag3 Ag6 O12A -92.6(10) . . . . ?
O6 Ag3 Ag6 O12A 51.2(7) 4_566 . . . ?
Ag1 Ag3 Ag6 O12A -104.1(6) . . . . ?
O14 Ag3 Ag6 O13A -33.3(6) . . . . ?
O11 Ag3 Ag6 O13A 146.9(5) . . . . ?
O14A Ag3 Ag6 O13A -25.3(7) . . . . ?
O7A Ag3 Ag6 O13A 67.9(9) . . . . ?
O6 Ag3 Ag6 O13A -148.3(5) 4_566 . . . ?
Ag1 Ag3 Ag6 O13A 56.4(4) . . . . ?
O14 Ag3 Ag6 O5 -95.4(4) . . . 3_566 ?
O11 Ag3 Ag6 O5 84.8(2) . . . 3_566 ?
O14A Ag3 Ag6 O5 -87.5(5) . . . 3_566 ?
O7A Ag3 Ag6 O5 5.8(8) . . . 3_566 ?
O6 Ag3 Ag6 O5 149.6(3) 4_566 . . 3_566 ?
Ag1 Ag3 Ag6 O5 -5.73(19) . . . 3_566 ?
O14 Ag3 Ag6 Ag1 -89.7(4) . . . . ?
O11 Ag3 Ag6 Ag1 90.51(15) . . . . ?
O14A Ag3 Ag6 Ag1 -81.7(5) . . . . ?
O7A Ag3 Ag6 Ag1 11.5(7) . . . . ?
O6 Ag3 Ag6 Ag1 155.3(2) 4_566 . . . ?
O8 Ag1 Ag6 O13 -59.9(6) . . . . ?
O9 Ag1 Ag6 O13 143.8(6) 4_565 . . . ?
O3 Ag1 Ag6 O13 54.6(6) . . . . ?
O13A Ag1 Ag6 O13 -2.8(11) . . . . ?
Ag5 Ag1 Ag6 O13 -142.0(5) . . . . ?
Ag3 Ag1 Ag6 O13 -90.4(5) . . . . ?
O8 Ag1 Ag6 O12 98.1(6) . . . . ?
O9 Ag1 Ag6 O12 -58.2(5) 4_565 . . . ?
O3 Ag1 Ag6 O12 -147.4(5) . . . . ?
O13A Ag1 Ag6 O12 155.2(8) . . . . ?
Ag5 Ag1 Ag6 O12 16.0(5) . . . . ?
Ag3 Ag1 Ag6 O12 67.6(5) . . . . ?
O8 Ag1 Ag6 O12A 106.8(8) . . . . ?
O9 Ag1 Ag6 O12A -49.5(8) 4_565 . . . ?
O3 Ag1 Ag6 O12A -138.8(8) . . . . ?
O13A Ag1 Ag6 O12A 163.9(10) . . . . ?
Ag5 Ag1 Ag6 O12A 24.6(8) . . . . ?
Ag3 Ag1 Ag6 O12A 76.2(8) . . . . ?
O8 Ag1 Ag6 O13A -57.1(6) . . . . ?
O9 Ag1 Ag6 O13A 146.6(6) 4_565 . . . ?
O3 Ag1 Ag6 O13A 57.3(6) . . . . ?
Ag5 Ag1 Ag6 O13A -139.2(6) . . . . ?
Ag3 Ag1 Ag6 O13A -87.7(6) . . . . ?
O8 Ag1 Ag6 O5 -153.5(2) . . . 3_566 ?
O9 Ag1 Ag6 O5 50.19(19) 4_565 . . 3_566 ?
O3 Ag1 Ag6 O5 -39.07(19) . . . 3_566 ?
O13A Ag1 Ag6 O5 -96.4(6) . . . 3_566 ?
Ag5 Ag1 Ag6 O5 124.35(13) . . . 3_566 ?
Ag3 Ag1 Ag6 O5 175.94(13) . . . 3_566 ?
O8 Ag1 Ag6 Ag3 30.56(17) . . . . ?
O9 Ag1 Ag6 Ag3 -125.75(14) 4_565 . . . ?
O3 Ag1 Ag6 Ag3 145.00(13) . . . . ?
O13A Ag1 Ag6 Ag3 87.7(6) . . . . ?
Ag5 Ag1 Ag6 Ag3 -51.58(3) . . . . ?
O10 Ag5 O1 Ag5 76.06(19) 4_565 . . 2_656 ?
O7 Ag5 O1 Ag5 -115.7(5) . . . 2_656 ?
O7A Ag5 O1 Ag5 -114.0(7) . . . 2_656 ?
Ag1 Ag5 O1 Ag5 -177.55(5) . . . 2_656 ?
O6 Ag2 O2 C1 -42.9(10) 3_666 . . . ?
O10 Ag2 O2 C1 108.0(6) 4_565 . . . ?
Ag2 Ag2 O2 C1 -13.8(6) 3_666 . . . ?
O8 Ag1 O3 C12 -43.9(7) . . . . ?
O9 Ag1 O3 C12 114.9(7) 4_565 . . . ?
O13A Ag1 O3 C12 -126.8(8) . . . . ?
Ag5 Ag1 O3 C12 43.8(8) . . . . ?
Ag6 Ag1 O3 C12 -166.6(7) . . . . ?
Ag3 Ag1 O3 C12 -113.6(7) . . . . ?
O8 Ag1 O3 Ag4 117.3(2) . . . 3_566 ?
O9 Ag1 O3 Ag4 -83.8(2) 4_565 . . 3_566 ?
O13A Ag1 O3 Ag4 34.5(4) . . . 3_566 ?
Ag5 Ag1 O3 Ag4 -155.00(9) . . . 3_566 ?
Ag6 Ag1 O3 Ag4 -5.35(19) . . . 3_566 ?
Ag3 Ag1 O3 Ag4 47.6(3) . . . 3_566 ?
O4 Ag4 O5 Ag6 -97.2(4) . . . 3_566 ?
O3 Ag4 O5 Ag6 92.9(2) 3_566 . . 3_566 ?
O4A Ag4 O5 Ag6 -87.0(5) . . . 3_566 ?
Ag4 Ag4 O5 Ag6 174.00(14) 3_566 . . 3_566 ?
O9 Ag1 O8 C13 44.3(9) 4_565 . . . ?
O3 Ag1 O8 C13 168.5(7) . . . . ?
O13A Ag1 O8 C13 -111.0(8) . . . . ?
Ag5 Ag1 O8 C13 23.1(6) . . . . ?
Ag6 Ag1 O8 C13 -71.6(7) . . . . ?
Ag3 Ag1 O8 C13 -46.2(6) . . . . ?
O14 Ag3 O11 C33 27.7(14) . . . . ?
O14A Ag3 O11 C33 59(2) . . . . ?
O7A Ag3 O11 C33 156.9(9) . . . . ?
O6 Ag3 O11 C33 -122.2(6) 4_566 . . . ?
Ag6 Ag3 O11 C33 28.2(6) . . . . ?
Ag1 Ag3 O11 C33 89.3(6) . . . . ?
Ag2 O2 C1 O6 8.4(11) . . . . ?
Ag2 O2 C1 C2 -166.7(5) . . . . ?
Ag2 O6 C1 O2 7.0(11) 3_666 . . . ?
Ag3 O6 C1 O2 -143.8(6) 4_565 . . . ?
Ag2 O6 C1 C2 -177.9(5) 3_666 . . . ?
Ag3 O6 C1 C2 31.3(10) 4_565 . . . ?
O2 C1 C2 C3 -34.3(9) . . . . ?
O6 C1 C2 C3 150.4(7) . . . . ?
O2 C1 C2 C4 -157.2(7) . . . . ?
O6 C1 C2 C4 27.6(10) . . . . ?
O2 C1 C2 C5 84.4(8) . . . . ?
O6 C1 C2 C5 -90.9(8) . . . . ?
C1 C2 C3 C10 177.5(6) . . . . ?
C4 C2 C3 C10 -58.9(8) . . . . ?
C5 C2 C3 C10 60.7(8) . . . . ?
C1 C2 C4 C6 -175.8(6) . . . . ?
C3 C2 C4 C6 60.5(8) . . . . ?
C5 C2 C4 C6 -59.2(8) . . . . ?
C1 C2 C5 C9 179.3(6) . . . . ?
C3 C2 C5 C9 -60.5(8) . . . . ?
C4 C2 C5 C9 59.5(7) . . . . ?
C2 C4 C6 C8 -60.2(8) . . . . ?
C2 C4 C6 C7 60.6(8) . . . . ?
C8 C6 C7 C9 57.4(8) . . . . ?
C4 C6 C7 C9 -62.2(8) . . . . ?
C4 C6 C8 C10 60.5(8) . . . . ?
C7 C6 C8 C10 -59.3(9) . . . . ?
C6 C7 C9 C12 -176.4(6) . . . . ?
C6 C7 C9 C11 -56.9(8) . . . . ?
C6 C7 C9 C5 60.5(8) . . . . ?
C2 C5 C9 C7 -60.1(7) . . . . ?
C2 C5 C9 C12 175.7(6) . . . . ?
C2 C5 C9 C11 57.8(8) . . . . ?
C6 C8 C10 C11 60.8(8) . . . . ?
C6 C8 C10 C3 -60.5(9) . . . . ?
C2 C3 C10 C8 59.7(8) . . . . ?
C2 C3 C10 C11 -61.0(8) . . . . ?
C8 C10 C11 C9 -61.8(8) . . . . ?
C3 C10 C11 C9 59.8(8) . . . . ?
C7 C9 C11 C10 59.8(8) . . . . ?
C12 C9 C11 C10 -177.3(7) . . . . ?
C5 C9 C11 C10 -57.1(8) . . . . ?
Ag4 O3 C12 O4A 14.4(14) 3_566 . . . ?
Ag1 O3 C12 O4A 169.6(10) . . . . ?
Ag4 O3 C12 O4 -11.0(14) 3_566 . . . ?
Ag1 O3 C12 O4 144.2(9) . . . . ?
Ag4 O3 C12 C9 -177.3(4) 3_566 . . . ?
Ag1 O3 C12 C9 -22.1(10) . . . . ?
C7 C9 C12 O3 -156.0(7) . . . . ?
C11 C9 C12 O3 83.6(8) . . . . ?
C5 C9 C12 O3 -35.0(9) . . . . ?
C7 C9 C12 O4A 13.0(13) . . . . ?
C11 C9 C12 O4A -107.5(11) . . . . ?
C5 C9 C12 O4A 134.0(11) . . . . ?
C7 C9 C12 O4 36.8(12) . . . . ?
C11 C9 C12 O4 -83.7(11) . . . . ?
C5 C9 C12 O4 157.8(9) . . . . ?
Ag1 O8 C13 O7A 7.1(15) . . . . ?
Ag1 O8 C13 O7 -17.2(16) . . . . ?
Ag1 O8 C13 C14 172.7(5) . . . . ?
O7A C13 C14 C16 171.6(12) . . . . ?
O8 C13 C14 C16 5.7(10) . . . . ?
O7 C13 C14 C16 -165.3(11) . . . . ?
O7A C13 C14 C15 50.4(14) . . . . ?
O8 C13 C14 C15 -115.5(8) . . . . ?
O7 C13 C14 C15 73.5(12) . . . . ?
O7A C13 C14 C17 -67.8(13) . . . . ?
O8 C13 C14 C17 126.3(8) . . . . ?
O7 C13 C14 C17 -44.7(13) . . . . ?
C16 C14 C15 C22 59.3(8) . . . . ?
C13 C14 C15 C22 -177.9(6) . . . . ?
C17 C14 C15 C22 -58.9(8) . . . . ?
C13 C14 C16 C20 -176.9(6) . . . . ?
C15 C14 C16 C20 -57.1(8) . . . . ?
C17 C14 C16 C20 61.5(8) . . . . ?
C16 C14 C17 C18 -60.8(8) . . . . ?
C13 C14 C17 C18 175.9(7) . . . . ?
C15 C14 C17 C18 58.6(9) . . . . ?
C14 C17 C18 C19 61.3(8) . . . . ?
C14 C17 C18 C23 -58.8(9) . . . . ?
C17 C18 C19 C20 -60.4(8) . . . . ?
C23 C18 C19 C20 61.0(9) . . . . ?
C14 C16 C20 C21 57.9(9) . . . . ?
C14 C16 C20 C19 -62.0(8) . . . . ?
C18 C19 C20 C16 60.7(9) . . . . ?
C18 C19 C20 C21 -60.3(9) . . . . ?
C16 C20 C21 C22 -60.4(9) . . . . ?
C19 C20 C21 C22 59.4(8) . . . . ?
C20 C21 C22 C23 -59.1(8) . . . . ?
C20 C21 C22 C24 176.8(6) . . . . ?
C20 C21 C22 C15 59.9(8) . . . . ?
C14 C15 C22 C23 59.0(8) . . . . ?
C14 C15 C22 C21 -59.9(8) . . . . ?
C14 C15 C22 C24 -179.2(6) . . . . ?
C21 C22 C23 C18 59.8(8) . . . . ?
C24 C22 C23 C18 -176.6(7) . . . . ?
C15 C22 C23 C18 -57.7(9) . . . . ?
C17 C18 C23 C22 58.7(9) . . . . ?
C19 C18 C23 C22 -61.7(9) . . . . ?
Ag1 O9 C24 O10 15.4(12) 4_566 . . . ?
Ag1 O9 C24 C22 -162.3(5) 4_566 . . . ?
Ag5 O10 C24 O9 2.4(10) 4_566 . . . ?
Ag2 O10 C24 O9 -130.5(7) 4_566 . . . ?
Ag5 O10 C24 C22 -179.8(5) 4_566 . . . ?
Ag2 O10 C24 C22 47.3(9) 4_566 . . . ?
C23 C22 C24 O9 -151.0(7) . . . . ?
C21 C22 C24 O9 -28.4(10) . . . . ?
C15 C22 C24 O9 88.6(8) . . . . ?
C23 C22 C24 O10 31.1(10) . . . . ?
C21 C22 C24 O10 153.8(7) . . . . ?
C15 C22 C24 O10 -89.3(8) . . . . ?
O14 C25 C26 C30 -20.6(14) . . . . ?
O13A C25 C26 C30 157.3(10) . . . . ?
O14A C25 C26 C30 -0.4(13) . . . . ?
O13 C25 C26 C30 179.9(11) . . . . ?
O14 C25 C26 C27 -142.0(12) . . . . ?
O13A C25 C26 C27 35.9(12) . . . . ?
O14A C25 C26 C27 -121.8(11) . . . . ?
O13 C25 C26 C27 58.5(13) . . . . ?
O14 C25 C26 C28 98.4(12) . . . . ?
O13A C25 C26 C28 -83.6(10) . . . . ?
O14A C25 C26 C28 118.6(11) . . . . ?
O13 C25 C26 C28 -61.1(12) . . . . ?
C30 C26 C27 C31 60.2(9) . . . . ?
C25 C26 C27 C31 -177.6(7) . . . . ?
C28 C26 C27 C31 -58.7(9) . . . . ?
C30 C26 C28 C26 -60.3(5) . . . 2_556 ?
C25 C26 C28 C26 179.4(7) . . . 2_556 ?
C27 C26 C28 C26 58.9(5) . . . 2_556 ?
C25 C26 C30 C31 178.5(6) . . . 2_556 ?
C27 C26 C30 C31 -59.4(8) . . . 2_556 ?
C28 C26 C30 C31 59.9(8) . . . 2_556 ?
C26 C27 C31 C32 -60.8(9) . . . . ?
C26 C27 C31 C30 59.8(9) . . . 2_556 ?
C27 C31 C32 C31 61.7(5) . . . 2_556 ?
C30 C31 C32 C31 -60.2(5) 2_556 . . 2_556 ?
Ag3 O11 C33 O12A -32.2(18) . . . . ?
Ag3 O11 C33 O12 -5.2(15) . . . . ?
Ag3 O11 C33 C34 164.4(5) . . . . ?
O12A C33 C34 C37 -17.3(16) . . . . ?
O11 C33 C34 C37 147.9(8) . . . . ?
O12 C33 C34 C37 -42.2(14) . . . . ?
O12A C33 C34 C35 -139.8(14) . . . . ?
O11 C33 C34 C35 25.4(10) . . . . ?
O12 C33 C34 C35 -164.7(11) . . . . ?
O12A C33 C34 C36 102.6(15) . . . . ?
O11 C33 C34 C36 -92.3(9) . . . . ?
O12 C33 C34 C36 77.7(14) . . . . ?
C33 C34 C35 C34 -176.9(7) . . . 2_656 ?
C37 C34 C35 C34 58.1(5) . . . 2_656 ?
C36 C34 C35 C34 -57.6(5) . . . 2_656 ?
C33 C34 C36 C38 -179.8(8) . . . 2_656 ?
C37 C34 C36 C38 -56.5(9) . . . 2_656 ?
C35 C34 C36 C38 60.0(9) . . . 2_656 ?
C33 C34 C37 C38 178.0(7) . . . . ?
C35 C34 C37 C38 -58.3(9) . . . . ?
C36 C34 C37 C38 57.0(9) . . . . ?
C34 C37 C38 C39 -61.5(9) . . . . ?
C34 C37 C38 C36 62.0(10) . . . 2_656 ?
C36 C38 C39 C38 -60.7(6) 2_656 . . 2_656 ?
C37 C38 C39 C38 60.2(5) . . . 2_656 ?
O14 C25 O14A Ag3 -59(4) . . . . ?
O13A C25 O14A Ag3 19(2) . . . . ?
O13 C25 O14A Ag3 -7(2) . . . . ?
C26 C25 O14A Ag3 173.2(7) . . . . ?
O14 Ag3 O14A C25 58(4) . . . . ?
O11 Ag3 O14A C25 -13(3) . . . . ?
O7A Ag3 O14A C25 -109.9(13) . . . . ?
O6 Ag3 O14A C25 168.4(10) 4_566 . . . ?
Ag6 Ag3 O14A C25 17.4(11) . . . . ?
Ag1 Ag3 O14A C25 -43.6(11) . . . . ?
O13A C25 O14 Ag3 -19.0(19) . . . . ?
O14A C25 O14 Ag3 96(5) . . . . ?
O13 C25 O14 Ag3 -41.1(17) . . . . ?
C26 C25 O14 Ag3 158.8(7) . . . . ?
O11 Ag3 O14 C25 46(2) . . . . ?
O14A Ag3 O14 C25 -92(4) . . . . ?
O7A Ag3 O14 C25 -80.2(15) . . . . ?
O6 Ag3 O14 C25 -167.0(11) 4_566 . . . ?
Ag6 Ag3 O14 C25 45.6(12) . . . . ?
Ag1 Ag3 O14 C25 -15.9(12) . . . . ?
O7A C13 O7 Ag5 -91(5) . . . . ?
O8 C13 O7 Ag5 -5.9(19) . . . . ?
C14 C13 O7 Ag5 164.5(7) . . . . ?
O10 Ag5 O7 C13 -11(4) 4_565 . . . ?
O7A Ag5 O7 C13 72(5) . . . . ?
O1 Ag5 O7 C13 -116.3(14) . . . . ?
Ag1 Ag5 O7 C13 17.4(12) . . . . ?
Ag5 Ag5 O7 C13 -159.6(13) 2_656 . . . ?
O8 C13 O7A Ag5 -43.2(16) . . . . ?
O7 C13 O7A Ag5 65(5) . . . . ?
C14 C13 O7A Ag5 151.3(9) . . . . ?
O8 C13 O7A Ag3 55.7(16) . . . . ?
O7 C13 O7A Ag3 164(6) . . . . ?
C14 C13 O7A Ag3 -109.9(12) . . . . ?
O10 Ag5 O7A C13 60(3) 4_565 . . . ?
O7 Ag5 O7A C13 -78(5) . . . . ?
O1 Ag5 O7A C13 -86.6(14) . . . . ?
Ag1 Ag5 O7A C13 45.1(13) . . . . ?
Ag5 Ag5 O7A C13 -131.2(13) 2_656 . . . ?
O10 Ag5 O7A Ag3 -49(3) 4_565 . . . ?
O7 Ag5 O7A Ag3 172(6) . . . . ?
O1 Ag5 O7A Ag3 164.1(8) . . . . ?
Ag1 Ag5 O7A Ag3 -64.2(6) . . . . ?
Ag5 Ag5 O7A Ag3 119.5(6) 2_656 . . . ?
O14 Ag3 O7A C13 13.9(17) . . . . ?
O11 Ag3 O7A C13 -148.6(15) . . . . ?
O14A Ag3 O7A C13 16.4(16) . . . . ?
O6 Ag3 O7A C13 126.0(15) 4_566 . . . ?
Ag6 Ag3 O7A C13 -73.0(16) . . . . ?
Ag1 Ag3 O7A C13 -62.1(14) . . . . ?
O14 Ag3 O7A Ag5 131.2(7) . . . . ?
O11 Ag3 O7A Ag5 -31.3(6) . . . . ?
O14A Ag3 O7A Ag5 133.7(8) . . . . ?
O6 Ag3 O7A Ag5 -116.8(7) 4_566 . . . ?
Ag6 Ag3 O7A Ag5 44.2(10) . . . . ?
Ag1 Ag3 O7A Ag5 55.1(6) . . . . ?
O3 C12 O4 Ag4 15.2(15) . . . . ?
O4A C12 O4 Ag4 -81(4) . . . . ?
C9 C12 O4 Ag4 -178.4(6) . . . . ?
O3 Ag4 O4 C12 -25(2) 3_566 . . . ?
O4A Ag4 O4 C12 74(4) . . . . ?
O5 Ag4 O4 C12 -162.6(10) . . . . ?
Ag4 Ag4 O4 C12 -10.6(10) 3_566 . . . ?
O3 C12 O4A Ag4 -24.7(17) . . . . ?
O4 C12 O4A Ag4 74(4) . . . . ?
C9 C12 O4A Ag4 166.9(7) . . . . ?
O4 Ag4 O4A C12 -75(4) . . . . ?
O3 Ag4 O4A C12 48(2) 3_566 . . . ?
O5 Ag4 O4A C12 -132.8(12) . . . . ?
Ag4 Ag4 O4A C12 19.6(12) 3_566 . . . ?
O14 C25 O13 Ag6 2.3(19) . . . . ?
O13A C25 O13 Ag6 -113(4) . . . . ?
O14A C25 O13 Ag6 -16(2) . . . . ?
C26 C25 O13 Ag6 163.9(8) . . . . ?
O12 Ag6 O13 C25 17(3) . . . . ?
O12A Ag6 O13 C25 53(3) . . . . ?
O13A Ag6 O13 C25 78(5) . . . . ?
O5 Ag6 O13 C25 162.8(14) 3_566 . . . ?
Ag3 Ag6 O13 C25 22.3(12) . . . . ?
Ag1 Ag6 O13 C25 91.3(13) . . . . ?
O14 C25 O13A Ag6 -29.6(17) . . . . ?
O14A C25 O13A Ag6 -53.9(18) . . . . ?
O13 C25 O13A Ag6 46(3) . . . . ?
C26 C25 O13A Ag6 152.3(7) . . . . ?
O14 C25 O13A Ag1 59.3(17) . . . . ?
O14A C25 O13A Ag1 35(2) . . . . ?
O13 C25 O13A Ag1 135(5) . . . . ?
C26 C25 O13A Ag1 -118.7(11) . . . . ?
O13 Ag6 O13A C25 -76(5) . . . . ?
O12 Ag6 O13A C25 59.7(18) . . . . ?
O12A Ag6 O13A C25 85.9(18) . . . . ?
O5 Ag6 O13A C25 -170.7(12) 3_566 . . . ?
Ag3 Ag6 O13A C25 45.9(11) . . . . ?
Ag1 Ag6 O13A C25 118.3(13) . . . . ?
O13 Ag6 O13A Ag1 166(6) . . . . ?
O12 Ag6 O13A Ag1 -58.6(15) . . . . ?
O12A Ag6 O13A Ag1 -32.3(17) . . . . ?
O5 Ag6 O13A Ag1 71.0(4) 3_566 . . . ?
Ag3 Ag6 O13A Ag1 -72.4(3) . . . . ?
O8 Ag1 O13A C25 20.6(12) . . . . ?
O9 Ag1 O13A C25 -147.4(11) 4_565 . . . ?
O3 Ag1 O13A C25 123.0(13) . . . . ?
Ag5 Ag1 O13A C25 -49.9(15) . . . . ?
Ag6 Ag1 O13A C25 -109.6(15) . . . . ?
Ag3 Ag1 O13A C25 -48.8(12) . . . . ?
O8 Ag1 O13A Ag6 130.2(5) . . . . ?
O9 Ag1 O13A Ag6 -37.8(6) 4_565 . . . ?
O3 Ag1 O13A Ag6 -127.4(4) . . . . ?
Ag5 Ag1 O13A Ag6 59.7(6) . . . . ?
Ag3 Ag1 O13A Ag6 60.8(3) . . . . ?
O12A C33 O12 Ag6 73(5) . . . . ?
O11 C33 O12 Ag6 -33.3(19) . . . . ?
C34 C33 O12 Ag6 157.1(7) . . . . ?
O13 Ag6 O12 C33 47(3) . . . . ?
O12A Ag6 O12 C33 -60(5) . . . . ?
O13A Ag6 O12 C33 27(2) . . . . ?
O5 Ag6 O12 C33 -96.5(14) 3_566 . . . ?
Ag3 Ag6 O12 C33 40.8(13) . . . . ?
Ag1 Ag6 O12 C33 -19.4(15) . . . . ?
O11 C33 O12A Ag6 11(3) . . . . ?
O12 C33 O12A Ag6 -78(5) . . . . ?
C34 C33 O12A Ag6 175.2(10) . . . . ?
O13 Ag6 O12A C33 -22(4) . . . . ?
O12 Ag6 O12A C33 85(6) . . . . ?
O13A Ag6 O12A C33 -30(3) . . . . ?
O5 Ag6 O12A C33 -128.8(18) 3_566 . . . ?
Ag3 Ag6 O12A C33 8.4(18) . . . . ?
Ag1 Ag6 O12A C33 -56.3(19) . . . . ?
